data_7008413
loop_
_publ_author_name
'St\"uer, Wolfram'
'Webernd\"orfer, Birgit'
'Wolf, Justin'
'Werner, Helmut'

_publ_section_title
;
 Preparation of hydrido(vinylidene)ruthenium(II) complexes and a
 one-pot synthesis of Grubbs-type ruthenium carbenes.
;
_journal_issue 10
_journal_name_full 'Dalton transactions (Cambridge, England : 2003)'
_journal_page_first 1796
_journal_page_last 1803
_journal_paper_doi 10.1039/b502440d
_journal_year 2005
_chemical_formula_sum 'C44 H79 Cl N P2 Ru'
_chemical_formula_weight 820.54
_chemical_name_systematic
;
?
;
_space_group_IT_number 2
_symmetry_cell_setting triclinic
_symmetry_Int_Tables_number 2
_symmetry_space_group_name_Hall '-P 1'
_symmetry_space_group_name_H-M 'P -1'
_atom_sites_solution_hydrogens geom
_atom_sites_solution_primary Patterson
_atom_sites_solution_secondary difmap
_audit_creation_method SHELXL-97
_cell_angle_alpha 86.43(3)
_cell_angle_beta 76.10(3)
_cell_angle_gamma 74.81(3)
_cell_formula_units_Z 2
_cell_length_a 10.672(2)
_cell_length_b 11.352(2)
_cell_length_c 19.703(4)
_cell_measurement_reflns_used 5000
_cell_measurement_temperature 173(2)
_cell_measurement_theta_max 24.71
_cell_measurement_theta_min 2.41
_cell_volume 2236.1(8)
_computing_cell_refinement 'IPDS (STOE)'
_computing_data_collection 'IPDS (STOE)'
_computing_data_reduction 'IPDS (STOE)'
_computing_molecular_graphics 'ZORTEP (Zsolnai)'
_computing_structure_refinement 'SHELXL-97 (Sheldrick, 1997)'
_computing_structure_solution 'SHELXS-97 (Sheldrick, 1990)'
_diffrn_ambient_temperature 173(2)
_diffrn_measured_fraction_theta_full 0.940
_diffrn_measured_fraction_theta_max 0.940
_diffrn_measurement_device_type 'IPDS (STOE)'
_diffrn_measurement_method Psi-Scans
_diffrn_radiation_monochromator graphite
_diffrn_radiation_source 'fine-focus sealed tube'
_diffrn_radiation_type MoK\a
_diffrn_radiation_wavelength 0.71073
_diffrn_reflns_av_R_equivalents 0.0881
_diffrn_reflns_av_sigmaI/netI 0.1174
_diffrn_reflns_limit_h_max 12
_diffrn_reflns_limit_h_min -12
_diffrn_reflns_limit_k_max 13
_diffrn_reflns_limit_k_min -13
_diffrn_reflns_limit_l_max 23
_diffrn_reflns_limit_l_min -23
_diffrn_reflns_number 26086
_diffrn_reflns_theta_full 24.71
_diffrn_reflns_theta_max 24.71
_diffrn_reflns_theta_min 2.41
_diffrn_standards_number 0
_exptl_absorpt_coefficient_mu 0.511
_exptl_absorpt_correction_type none
_exptl_crystal_colour orange
_exptl_crystal_density_diffrn 1.219
_exptl_crystal_density_method 'not measured'
_exptl_crystal_description prism
_exptl_crystal_F_000 882
_exptl_crystal_size_max 0.13
_exptl_crystal_size_mid 0.11
_exptl_crystal_size_min 0.07
_refine_diff_density_max 0.716
_refine_diff_density_min -0.995
_refine_diff_density_rms 0.094
_refine_ls_extinction_coef 0.0099(8)
_refine_ls_extinction_expression Fc^*^=kFc[1+0.001xFc^2^\l^3^/sin(2\q)]^-1/4^
_refine_ls_extinction_method SHELXL
_refine_ls_goodness_of_fit_ref 0.857
_refine_ls_hydrogen_treatment mixed
_refine_ls_matrix_type full
_refine_ls_number_parameters 464
_refine_ls_number_reflns 7178
_refine_ls_number_restraints 0
_refine_ls_restrained_S_all 0.857
_refine_ls_R_factor_all 0.0955
_refine_ls_R_factor_gt 0.0529
_refine_ls_shift/su_max 0.001
_refine_ls_shift/su_mean 0.000
_refine_ls_structure_factor_coef Fsqd
_refine_ls_weighting_details 'calc w=1/[\s^2^(Fo^2^)+(0.0672P)^2^+0.0000P] where P=(Fo^2^+2Fc^2^)/3'
_refine_ls_weighting_scheme calc
_refine_ls_wR_factor_gt 0.1168
_refine_ls_wR_factor_ref 0.1325
_reflns_number_gt 4230
_reflns_number_total 7178
_reflns_threshold_expression >2sigma(I)
_cod_data_source_file b502440d.txt
_cod_data_source_block ws5wb
_cod_database_code 7008413

loop_
_symmetry_equiv_pos_as_xyz
'x, y, z'
'-x, -y, -z'

loop_
_atom_site_label
_atom_site_type_symbol
_atom_site_fract_x
_atom_site_fract_y
_atom_site_fract_z
_atom_site_U_iso_or_equiv
_atom_site_adp_type
_atom_site_occupancy
_atom_site_symmetry_multiplicity
_atom_site_calc_flag
_atom_site_refinement_flags
_atom_site_disorder_assembly
_atom_site_disorder_group
Ru Ru 0.51099(5) 0.94439(4) 0.72558(2) 0.03039(17) Uani 1 1 d . . .
P1 P 0.70368(14) 0.85633(12) 0.63505(7) 0.0294(3) Uani 1 1 d . A .
P2 P 0.34369(14) 1.09248(13) 0.80460(7) 0.0294(3) Uani 1 1 d . A .
C1 C 0.4610(6) 0.8062(5) 0.7562(3) 0.0389(14) Uani 1 1 d . A .
H1 H 0.498(6) 0.758(5) 0.792(3) 0.036(15) Uiso 1 1 d . . .
C2 C 0.3626(7) 0.7467(6) 0.7389(4) 0.0548(18) Uani 1 1 d . . .
H2A H 0.3250 0.7924 0.7014 0.082 Uiso 1 1 calc R A .
H2B H 0.2907 0.7461 0.7805 0.082 Uiso 1 1 calc R . .
H2C H 0.4078 0.6626 0.7234 0.082 Uiso 1 1 calc R . .
C10 C 0.8455(5) 0.7709(5) 0.6703(3) 0.0289(12) Uani 1 1 d . . .
H10 H 0.8576 0.8308 0.7018 0.035 Uiso 1 1 calc R A .
C11 C 0.9830(6) 0.7318(5) 0.6185(3) 0.0386(14) Uani 1 1 d . A .
H11A H 0.9853 0.6621 0.5901 0.046 Uiso 1 1 calc R . .
H11B H 0.9976 0.8003 0.5865 0.046 Uiso 1 1 calc R . .
C12 C 1.0934(6) 0.6952(6) 0.6586(3) 0.0455(16) Uani 1 1 d . . .
H12A H 1.1809 0.6674 0.6252 0.055 Uiso 1 1 calc R A .
H12B H 1.0954 0.7669 0.6840 0.055 Uiso 1 1 calc R . .
C13 C 1.0708(6) 0.5931(6) 0.7105(3) 0.0470(16) Uani 1 1 d . A .
H13A H 1.0811 0.5180 0.6845 0.056 Uiso 1 1 calc R . .
H13B H 1.1393 0.5759 0.7384 0.056 Uiso 1 1 calc R . .
C14 C 0.9333(6) 0.6263(6) 0.7592(3) 0.0424(15) Uani 1 1 d . . .
H14A H 0.9270 0.6949 0.7897 0.051 Uiso 1 1 calc R A .
H14B H 0.9200 0.5557 0.7896 0.051 Uiso 1 1 calc R . .
C15 C 0.8236(6) 0.6630(5) 0.7186(3) 0.0369(13) Uani 1 1 d . A .
H15A H 0.7352 0.6865 0.7516 0.044 Uiso 1 1 calc R . .
H15B H 0.8256 0.5930 0.6904 0.044 Uiso 1 1 calc R . .
C20 C 0.7659(6) 0.9816(5) 0.5866(3) 0.0301(12) Uani 1 1 d . . .
H20 H 0.8472 0.9426 0.5503 0.036 Uiso 1 1 calc R A .
C21 C 0.6674(6) 1.0639(5) 0.5472(3) 0.0376(14) Uani 1 1 d . A .
H21A H 0.6423 1.0133 0.5161 0.045 Uiso 1 1 calc R . .
H21B H 0.5853 1.1056 0.5812 0.045 Uiso 1 1 calc R . .
C22 C 0.7299(7) 1.1586(6) 0.5039(3) 0.0453(16) Uani 1 1 d . . .
H22A H 0.8074 1.1167 0.4673 0.054 Uiso 1 1 calc R A .
H22B H 0.6639 1.2124 0.4804 0.054 Uiso 1 1 calc R . .
C23 C 0.7754(7) 1.2354(5) 0.5487(3) 0.0444(16) Uani 1 1 d . A .
H23A H 0.6965 1.2852 0.5814 0.053 Uiso 1 1 calc R . .
H23B H 0.8211 1.2918 0.5183 0.053 Uiso 1 1 calc R . .
C24 C 0.8702(7) 1.1561(5) 0.5901(3) 0.0460(16) Uani 1 1 d . . .
H24A H 0.9548 1.1159 0.5574 0.055 Uiso 1 1 calc R A .
H24B H 0.8909 1.2085 0.6220 0.055 Uiso 1 1 calc R . .
C25 C 0.8105(6) 1.0589(5) 0.6328(3) 0.0385(14) Uani 1 1 d . A .
H25A H 0.7329 1.0988 0.6699 0.046 Uiso 1 1 calc R . .
H25B H 0.8778 1.0052 0.6556 0.046 Uiso 1 1 calc R . .
C30 C 0.6763(6) 0.7703(5) 0.5659(3) 0.0358(13) Uani 1 1 d . . .
H30 H 0.5900 0.8179 0.5553 0.043 Uiso 1 1 calc R A .
C31 C 0.6560(7) 0.6452(5) 0.5903(3) 0.0444(15) Uani 1 1 d . A .
H31A H 0.5880 0.6539 0.6351 0.053 Uiso 1 1 calc R . .
H31B H 0.7407 0.5921 0.5986 0.053 Uiso 1 1 calc R . .
C32 C 0.6107(7) 0.5848(6) 0.5361(3) 0.0464(16) Uani 1 1 d . . .
H32A H 0.6016 0.5026 0.5527 0.056 Uiso 1 1 calc R A .
H32B H 0.5223 0.6341 0.5306 0.056 Uiso 1 1 calc R . .
C33 C 0.7111(7) 0.5737(5) 0.4657(3) 0.0448(15) Uani 1 1 d . A .
H33A H 0.7965 0.5164 0.4701 0.054 Uiso 1 1 calc R . .
H33B H 0.6771 0.5400 0.4307 0.054 Uiso 1 1 calc R . .
C34 C 0.7352(7) 0.6958(6) 0.4411(3) 0.0475(16) Uani 1 1 d . . .
H34A H 0.6518 0.7503 0.4321 0.057 Uiso 1 1 calc R A .
H34B H 0.8040 0.6851 0.3967 0.057 Uiso 1 1 calc R . .
C35 C 0.7811(7) 0.7554(6) 0.4952(3) 0.0410(15) Uani 1 1 d . A .
H35A H 0.7935 0.8363 0.4781 0.049 Uiso 1 1 calc R . .
H35B H 0.8679 0.7041 0.5019 0.049 Uiso 1 1 calc R . .
C40 C 0.1807(5) 1.1324(5) 0.7809(3) 0.0320(13) Uani 1 1 d . . .
H40 H 0.2025 1.1320 0.7286 0.038 Uiso 1 1 calc R A .
C41 C 0.0811(6) 1.2574(5) 0.8021(3) 0.0378(14) Uani 1 1 d . A .
H41A H 0.0472 1.2611 0.8535 0.045 Uiso 1 1 calc R . .
H41B H 0.1268 1.3236 0.7878 0.045 Uiso 1 1 calc R . .
C42 C -0.1054(6) 1.1730(5) 0.7844(3) 0.0427(15) Uani 1 1 d . A .
H42A H -0.1756 1.1846 0.7579 0.051 Uiso 1 1 calc R . .
H42B H -0.1493 1.1768 0.8349 0.051 Uiso 1 1 calc R . .
C43 C -0.0356(6) 1.2749(5) 0.7666(3) 0.0415(15) Uani 1 1 d . . .
H43A H -0.1005 1.3539 0.7815 0.050 Uiso 1 1 calc R A .
H43B H -0.0017 1.2779 0.7153 0.050 Uiso 1 1 calc R . .
C44 C -0.0090(6) 1.0480(6) 0.7675(3) 0.0405(14) Uani 1 1 d . . .
H44A H 0.0260 1.0397 0.7162 0.049 Uiso 1 1 calc R A .
H44B H -0.0568 0.9838 0.7835 0.049 Uiso 1 1 calc R . .
C45 C 0.1067(6) 1.0308(5) 0.8029(3) 0.0346(13) Uani 1 1 d . A .
H45A H 0.1699 0.9502 0.7900 0.042 Uiso 1 1 calc R . .
H45B H 0.0723 1.0325 0.8543 0.042 Uiso 1 1 calc R . .
C50 C 0.3918(5) 1.2386(5) 0.7949(3) 0.0306(12) Uani 1 1 d . . .
H50 H 0.3125 1.3023 0.8195 0.037 Uiso 1 1 calc R A .
C51 C 0.4205(6) 1.2739(5) 0.7180(3) 0.0363(13) Uani 1 1 d . A .
H51A H 0.3413 1.2773 0.6993 0.044 Uiso 1 1 calc R . .
H51B H 0.4961 1.2105 0.6916 0.044 Uiso 1 1 calc R . .
C52 C 0.4545(6) 1.3975(5) 0.7067(3) 0.0435(15) Uani 1 1 d . . .
H52A H 0.4774 1.4147 0.6560 0.052 Uiso 1 1 calc R A .
H52B H 0.3756 1.4624 0.7287 0.052 Uiso 1 1 calc R . .
C53 C 0.5716(6) 1.3989(5) 0.7382(3) 0.0442(15) Uani 1 1 d . A .
H53A H 0.6533 1.3408 0.7124 0.053 Uiso 1 1 calc R . .
H53B H 0.5873 1.4815 0.7333 0.053 Uiso 1 1 calc R . .
C54 C 0.5434(7) 1.3639(5) 0.8148(3) 0.0437(15) Uani 1 1 d . . .
H54A H 0.4682 1.4277 0.8411 0.052 Uiso 1 1 calc R A .
H54B H 0.6228 1.3607 0.8332 0.052 Uiso 1 1 calc R . .
C55 C 0.5090(6) 1.2414(5) 0.8272(3) 0.0384(14) Uani 1 1 d . A .
H55A H 0.4848 1.2260 0.8781 0.046 Uiso 1 1 calc R . .
H55B H 0.5881 1.1757 0.8062 0.046 Uiso 1 1 calc R . .
C60 C 0.3264(6) 1.0572(5) 0.8982(3) 0.0341(13) Uani 1 1 d . . .
H60 H 0.4124 1.0619 0.9084 0.041 Uiso 1 1 calc R A .
C61 C 0.2167(6) 1.1540(6) 0.9466(3) 0.0406(15) Uani 1 1 d . A .
H61A H 0.2294 1.2364 0.9333 0.049 Uiso 1 1 calc R . .
H61B H 0.1278 1.1519 0.9408 0.049 Uiso 1 1 calc R . .
C62 C 0.2230(8) 1.1290(6) 1.0233(3) 0.0554(19) Uani 1 1 d . . .
H62A H 0.3086 1.1394 1.0299 0.066 Uiso 1 1 calc R A .
H62B H 0.1496 1.1891 1.0535 0.066 Uiso 1 1 calc R . .
C63 C 0.2116(8) 1.0013(7) 1.0450(3) 0.0567(19) Uani 1 1 d . A .
H63A H 0.1222 0.9934 1.0431 0.068 Uiso 1 1 calc R . .
H63B H 0.2211 0.9865 1.0938 0.068 Uiso 1 1 calc R . .
C64 C 0.3184(7) 0.9064(6) 0.9972(3) 0.0492(16) Uani 1 1 d . . .
H64A H 0.3058 0.8242 1.0111 0.059 Uiso 1 1 calc R A .
H64B H 0.4074 0.9088 1.0029 0.059 Uiso 1 1 calc R . .
C65 C 0.3134(7) 0.9285(5) 0.9203(3) 0.0444(15) Uani 1 1 d . A .
H65A H 0.3869 0.8676 0.8907 0.053 Uiso 1 1 calc R . .
H65B H 0.2278 0.9185 0.9134 0.053 Uiso 1 1 calc R . .
C80 C 1.3678(11) 0.3940(8) 1.0848(5) 0.087(3) Uani 1 1 d . . .
H80A H 1.3115 0.3373 1.1007 0.130 Uiso 1 1 calc R . .
H80B H 1.3996 0.4146 1.1241 0.130 Uiso 1 1 calc R . .
H80C H 1.4444 0.3555 1.0477 0.130 Uiso 1 1 calc R . .
C81 C 1.2858(16) 0.5112(12) 1.0566(6) 0.131(5) Uani 1 1 d . . .
H81A H 1.2052 0.5453 1.0936 0.158 Uiso 1 1 calc R . .
H81B H 1.3397 0.5719 1.0472 0.158 Uiso 1 1 calc R . .
C82 C 1.2463(12) 0.4972(12) 0.9971(6) 0.113(4) Uani 1 1 d . . .
H82A H 1.1942 0.4351 1.0068 0.136 Uiso 1 1 calc R . .
H82B H 1.3276 0.4630 0.9606 0.136 Uiso 1 1 calc R . .
C83 C 1.1629(14) 0.6095(11) 0.9657(7) 0.123(4) Uani 1 1 d . . .
H83A H 1.0788 0.6422 1.0008 0.148 Uiso 1 1 calc R . .
H83B H 1.2127 0.6733 0.9568 0.148 Uiso 1 1 calc R . .
C84 C 1.1296(13) 0.5871(14) 0.9011(6) 0.128(5) Uani 1 1 d . . .
Cl Cl 0.6512(3) 0.9266(2) 0.81079(14) 0.0385(6) Uani 0.71 1 d P A 1
C3 C 0.4045(12) 0.9739(9) 0.6576(6) 0.052(4) Uani 0.71 1 d P A 1
N3 N 0.3382(11) 0.9987(9) 0.6182(5) 0.050(3) Uani 0.71 1 d P A 1
Cl' Cl 0.3761(10) 0.9912(8) 0.6349(5) 0.033(2) Uiso 0.29 1 d P A 2
C3' C 0.610(2) 0.9307(17) 0.7859(11) 0.025(5) Uiso 0.29 1 d P A 2
N3' N 0.6908(19) 0.9151(16) 0.8279(10) 0.025(5) Uiso 0.29 1 d P A 2

loop_
_atom_site_aniso_label
_atom_site_aniso_U_11
_atom_site_aniso_U_22
_atom_site_aniso_U_33
_atom_site_aniso_U_23
_atom_site_aniso_U_13
_atom_site_aniso_U_12
Ru 0.0286(3) 0.0325(3) 0.0298(3) -0.00115(17) -0.00489(18) -0.00893(19)
P1 0.0258(8) 0.0333(7) 0.0276(7) -0.0020(6) -0.0034(6) -0.0069(6)
P2 0.0254(7) 0.0338(7) 0.0280(7) -0.0027(6) -0.0042(6) -0.0071(6)
C1 0.036(3) 0.033(3) 0.042(3) -0.004(3) -0.002(3) -0.003(3)
C2 0.045(4) 0.046(4) 0.074(5) -0.006(3) -0.002(3) -0.022(3)
C10 0.021(3) 0.031(3) 0.031(3) -0.002(2) 0.000(2) -0.005(2)
C11 0.030(3) 0.043(3) 0.039(3) 0.002(3) -0.004(3) -0.005(3)
C12 0.029(3) 0.057(4) 0.048(4) 0.004(3) -0.010(3) -0.007(3)
C13 0.036(3) 0.050(4) 0.051(4) 0.002(3) -0.016(3) 0.000(3)
C14 0.038(3) 0.046(3) 0.041(3) 0.004(3) -0.016(3) -0.001(3)
C15 0.035(3) 0.036(3) 0.037(3) 0.004(2) -0.007(3) -0.007(3)
C20 0.032(3) 0.030(3) 0.027(3) 0.002(2) -0.005(2) -0.008(2)
C21 0.035(3) 0.040(3) 0.037(3) -0.001(2) -0.010(3) -0.007(3)
C22 0.050(4) 0.045(3) 0.040(3) 0.010(3) -0.008(3) -0.013(3)
C23 0.057(4) 0.034(3) 0.038(3) 0.001(2) -0.003(3) -0.011(3)
C24 0.053(4) 0.041(3) 0.048(4) -0.002(3) -0.009(3) -0.023(3)
C25 0.041(3) 0.040(3) 0.038(3) -0.002(2) -0.012(3) -0.013(3)
C30 0.032(3) 0.038(3) 0.037(3) -0.001(2) -0.002(2) -0.012(3)
C31 0.057(4) 0.042(3) 0.038(3) -0.002(3) -0.007(3) -0.021(3)
C32 0.051(4) 0.042(3) 0.049(4) -0.010(3) -0.011(3) -0.016(3)
C33 0.054(4) 0.045(3) 0.040(3) -0.004(3) -0.016(3) -0.016(3)
C34 0.061(4) 0.050(4) 0.032(3) -0.007(3) -0.007(3) -0.018(3)
C35 0.048(4) 0.043(3) 0.031(3) -0.002(2) 0.000(3) -0.019(3)
C40 0.027(3) 0.034(3) 0.031(3) -0.006(2) -0.003(2) -0.003(3)
C41 0.031(3) 0.037(3) 0.047(3) -0.002(3) -0.011(3) -0.011(3)
C42 0.031(3) 0.047(3) 0.050(4) -0.003(3) -0.012(3) -0.007(3)
C43 0.026(3) 0.045(3) 0.051(4) 0.001(3) -0.010(3) -0.005(3)
C44 0.032(3) 0.045(3) 0.050(4) -0.002(3) -0.011(3) -0.019(3)
C45 0.030(3) 0.033(3) 0.043(3) 0.000(2) -0.011(2) -0.009(3)
C50 0.028(3) 0.031(3) 0.031(3) -0.002(2) -0.006(2) -0.005(2)
C51 0.035(3) 0.042(3) 0.035(3) 0.008(2) -0.008(2) -0.016(3)
C52 0.037(3) 0.044(3) 0.054(4) 0.013(3) -0.012(3) -0.019(3)
C53 0.034(3) 0.038(3) 0.062(4) 0.005(3) -0.008(3) -0.018(3)
C54 0.038(4) 0.044(3) 0.052(4) -0.003(3) -0.008(3) -0.017(3)
C55 0.038(3) 0.045(3) 0.040(3) 0.002(3) -0.016(3) -0.019(3)
C60 0.034(3) 0.039(3) 0.031(3) 0.001(2) -0.006(2) -0.013(3)
C61 0.044(4) 0.050(3) 0.027(3) -0.003(3) -0.006(3) -0.012(3)
C62 0.072(5) 0.064(4) 0.027(3) -0.007(3) -0.003(3) -0.018(4)
C63 0.068(5) 0.079(5) 0.030(3) 0.009(3) -0.007(3) -0.037(4)
C64 0.065(5) 0.055(4) 0.034(3) 0.016(3) -0.015(3) -0.026(3)
C65 0.054(4) 0.045(3) 0.035(3) 0.004(3) -0.011(3) -0.016(3)
C80 0.119(8) 0.073(5) 0.084(6) 0.024(5) -0.046(6) -0.038(6)
C81 0.193(14) 0.146(11) 0.087(8) 0.016(7) -0.056(9) -0.080(10)
C82 0.108(9) 0.162(11) 0.075(7) -0.017(7) -0.013(6) -0.047(8)
C83 0.143(11) 0.110(8) 0.141(11) 0.007(8) -0.088(9) -0.025(8)
C84 0.103(9) 0.180(12) 0.093(8) -0.012(8) -0.025(7) -0.019(9)
Cl 0.0322(12) 0.0489(14) 0.0355(13) -0.0049(10) -0.0162(12) -0.0039(10)
C3 0.047(7) 0.039(6) 0.040(7) 0.017(5) 0.016(5) 0.014(5)
N3 0.052(6) 0.064(6) 0.032(5) -0.012(4) -0.006(4) -0.011(5)

loop_
_atom_type_symbol
_atom_type_description
_atom_type_scat_dispersion_real
_atom_type_scat_dispersion_imag
_atom_type_scat_source
C C 0.0033 0.0016 'International Tables Vol C Tables 4.2.6.8 and 6.1.1.4'
H H 0.0000 0.0000 'International Tables Vol C Tables 4.2.6.8 and 6.1.1.4'
N N 0.0061 0.0033 'International Tables Vol C Tables 4.2.6.8 and 6.1.1.4'
P P 0.1023 0.0942 'International Tables Vol C Tables 4.2.6.8 and 6.1.1.4'
Cl Cl 0.1484 0.1585 'International Tables Vol C Tables 4.2.6.8 and 6.1.1.4'
Ru Ru -1.2594 0.8363 'International Tables Vol C Tables 4.2.6.8 and 6.1.1.4'

loop_
_geom_angle_atom_site_label_1
_geom_angle_atom_site_label_2
_geom_angle_atom_site_label_3
_geom_angle
_geom_angle_site_symmetry_1
_geom_angle_site_symmetry_3
_geom_angle_publ_flag
C3' Ru C1 92.5(7) . . ?
C3' Ru C3 174.8(7) . . ?
C1 Ru C3 92.6(4) . . ?
C3' Ru P1 91.0(6) . . ?
C1 Ru P1 98.57(18) . . ?
C3 Ru P1 89.2(3) . . ?
C3' Ru P2 86.8(6) . . ?
C1 Ru P2 100.42(18) . . ?
C3 Ru P2 91.3(3) . . ?
P1 Ru P2 160.96(5) . . ?
C3' Ru Cl 0.4(7) . . ?
C1 Ru Cl 92.9(2) . . ?
C3 Ru Cl 174.4(3) . . ?
P1 Ru Cl 91.06(7) . . ?
P2 Ru Cl 86.63(6) . . ?
C3' Ru Cl' 172.3(7) . . ?
C1 Ru Cl' 95.2(3) . . ?
C3 Ru Cl' 2.6(5) . . ?
P1 Ru Cl' 88.6(2) . . ?
P2 Ru Cl' 91.0(2) . . ?
Cl Ru Cl' 171.8(2) . . ?
C10 P1 C20 103.0(3) . . ?
C10 P1 C30 111.9(3) . . ?
C20 P1 C30 103.1(3) . . ?
C10 P1 Ru 112.39(17) . . ?
C20 P1 Ru 108.19(17) . . ?
C30 P1 Ru 116.8(2) . . ?
C60 P2 C40 111.6(3) . . ?
C60 P2 C50 103.9(3) . . ?
C40 P2 C50 103.2(2) . . ?
C60 P2 Ru 115.69(18) . . ?
C40 P2 Ru 112.50(17) . . ?
C50 P2 Ru 108.79(18) . . ?
C2 C1 Ru 132.7(5) . . ?
C15 C10 C11 108.9(4) . . ?
C15 C10 P1 116.7(4) . . ?
C11 C10 P1 117.5(4) . . ?
C12 C11 C10 109.9(5) . . ?
C13 C12 C11 111.0(6) . . ?
C14 C13 C12 111.9(5) . . ?
C13 C14 C15 111.4(5) . . ?
C14 C15 C10 109.5(5) . . ?
C25 C20 C21 110.3(4) . . ?
C25 C20 P1 112.7(4) . . ?
C21 C20 P1 113.6(4) . . ?
C22 C21 C20 110.6(5) . . ?
C23 C22 C21 111.7(5) . . ?
C22 C23 C24 111.4(5) . . ?
C25 C24 C23 112.0(5) . . ?
C24 C25 C20 111.3(5) . . ?
C31 C30 C35 108.7(5) . . ?
C31 C30 P1 112.7(4) . . ?
C35 C30 P1 116.9(4) . . ?
C30 C31 C32 111.5(5) . . ?
C33 C32 C31 110.7(6) . . ?
C34 C33 C32 111.1(5) . . ?
C33 C34 C35 111.6(5) . . ?
C34 C35 C30 110.2(5) . . ?
C41 C40 C45 108.8(5) . . ?
C41 C40 P2 120.3(4) . . ?
C45 C40 P2 111.2(4) . . ?
C43 C41 C40 109.5(5) . . ?
C43 C42 C44 112.0(5) . . ?
C42 C43 C41 111.9(5) . . ?
C42 C44 C45 110.7(5) . . ?
C44 C45 C40 110.8(5) . . ?
C51 C50 C55 110.7(5) . . ?
C51 C50 P2 109.4(4) . . ?
C55 C50 P2 115.1(4) . . ?
C50 C51 C52 112.0(5) . . ?
C53 C52 C51 111.2(5) . . ?
C54 C53 C52 110.6(5) . . ?
C53 C54 C55 112.8(5) . . ?
C54 C55 C50 111.1(5) . . ?
C65 C60 C61 110.4(5) . . ?
C65 C60 P2 116.1(4) . . ?
C61 C60 P2 113.7(4) . . ?
C62 C61 C60 110.5(5) . . ?
C63 C62 C61 111.5(5) . . ?
C62 C63 C64 110.9(6) . . ?
C63 C64 C65 111.9(5) . . ?
C60 C65 C64 110.4(5) . . ?
C82 C81 C80 115.6(11) . . ?
C81 C82 C83 119.0(11) . . ?
C84 C83 C82 115.2(10) . . ?
N3 C3 Ru 175.9(9) . . ?
N3' C3' Ru 175.9(18) . . ?

loop_
_geom_bond_atom_site_label_1
_geom_bond_atom_site_label_2
_geom_bond_distance
_geom_bond_site_symmetry_2
_geom_bond_publ_flag
Ru C3' 1.75(3) . ?
Ru C1 1.810(6) . ?
Ru C3 1.917(15) . ?
Ru P1 2.4068(17) . ?
Ru P2 2.4199(17) . ?
Ru Cl 2.471(3) . ?
Ru Cl' 2.502(10) . ?
P1 C10 1.835(5) . ?
P1 C20 1.843(6) . ?
P1 C30 1.844(6) . ?
P2 C60 1.838(5) . ?
P2 C40 1.844(6) . ?
P2 C50 1.847(6) . ?
C1 C2 1.500(9) . ?
C10 C15 1.535(8) . ?
C10 C11 1.545(7) . ?
C11 C12 1.528(8) . ?
C12 C13 1.525(9) . ?
C13 C14 1.515(9) . ?
C14 C15 1.530(8) . ?
C20 C25 1.534(8) . ?
C20 C21 1.538(7) . ?
C21 C22 1.522(9) . ?
C22 C23 1.515(9) . ?
C23 C24 1.527(9) . ?
C24 C25 1.524(9) . ?
C30 C31 1.524(8) . ?
C30 C35 1.550(8) . ?
C31 C32 1.536(8) . ?
C32 C33 1.525(9) . ?
C33 C34 1.505(9) . ?
C34 C35 1.532(8) . ?
C40 C41 1.545(7) . ?
C40 C45 1.547(8) . ?
C41 C43 1.534(8) . ?
C42 C43 1.515(9) . ?
C42 C44 1.521(8) . ?
C44 C45 1.524(8) . ?
C50 C51 1.523(7) . ?
C50 C55 1.541(8) . ?
C51 C52 1.529(8) . ?
C52 C53 1.526(9) . ?
C53 C54 1.516(9) . ?
C54 C55 1.520(9) . ?
C60 C65 1.530(8) . ?
C60 C61 1.552(7) . ?
C61 C62 1.533(8) . ?
C62 C63 1.514(10) . ?
C63 C64 1.520(9) . ?
C64 C65 1.533(8) . ?
C80 C81 1.542(14) . ?
C81 C82 1.369(14) . ?
C82 C83 1.540(15) . ?
C83 C84 1.454(15) . ?
C3 N3 1.146(16) . ?
C3' N3' 1.30(3) . ?

loop_
_geom_torsion_atom_site_label_1
_geom_torsion_atom_site_label_2
_geom_torsion_atom_site_label_3
_geom_torsion_atom_site_label_4
_geom_torsion
_geom_torsion_site_symmetry_1
_geom_torsion_site_symmetry_2
_geom_torsion_site_symmetry_3
_geom_torsion_site_symmetry_4
_geom_torsion_publ_flag
C3' Ru P1 C10 19.1(7) . . . . ?
C1 Ru P1 C10 -73.5(3) . . . . ?
C3 Ru P1 C10 -166.0(4) . . . . ?
P2 Ru P1 C10 102.3(2) . . . . ?
Cl Ru P1 C10 19.5(2) . . . . ?
Cl' Ru P1 C10 -168.6(3) . . . . ?
C3' Ru P1 C20 -93.9(7) . . . . ?
C1 Ru P1 C20 173.4(3) . . . . ?
C3 Ru P1 C20 80.9(4) . . . . ?
P2 Ru P1 C20 -10.8(3) . . . . ?
Cl Ru P1 C20 -93.5(2) . . . . ?
Cl' Ru P1 C20 78.4(3) . . . . ?
C3' Ru P1 C30 150.4(7) . . . . ?
C1 Ru P1 C30 57.7(3) . . . . ?
C3 Ru P1 C30 -34.8(4) . . . . ?
P2 Ru P1 C30 -126.5(2) . . . . ?
Cl Ru P1 C30 150.8(2) . . . . ?
Cl' Ru P1 C30 -37.4(3) . . . . ?
C3' Ru P2 C60 -38.9(7) . . . . ?
C1 Ru P2 C60 53.0(3) . . . . ?
C3 Ru P2 C60 145.9(4) . . . . ?
P1 Ru P2 C60 -122.8(3) . . . . ?
Cl Ru P2 C60 -39.3(2) . . . . ?
Cl' Ru P2 C60 148.5(3) . . . . ?
C3' Ru P2 C40 -168.8(7) . . . . ?
C1 Ru P2 C40 -76.9(3) . . . . ?
C3 Ru P2 C40 16.0(4) . . . . ?
P1 Ru P2 C40 107.4(3) . . . . ?
Cl Ru P2 C40 -169.2(2) . . . . ?
Cl' Ru P2 C40 18.6(3) . . . . ?
C3' Ru P2 C50 77.5(7) . . . . ?
C1 Ru P2 C50 169.4(3) . . . . ?
C3 Ru P2 C50 -97.7(4) . . . . ?
P1 Ru P2 C50 -6.4(3) . . . . ?
Cl Ru P2 C50 77.09(19) . . . . ?
Cl' Ru P2 C50 -95.1(3) . . . . ?
C3' Ru C1 C2 173.8(8) . . . . ?
C3 Ru C1 C2 -5.3(6) . . . . ?
P1 Ru C1 C2 -94.8(6) . . . . ?
P2 Ru C1 C2 86.6(6) . . . . ?
Cl Ru C1 C2 173.7(6) . . . . ?
Cl' Ru C1 C2 -5.4(6) . . . . ?
C20 P1 C10 C15 176.0(4) . . . . ?
C30 P1 C10 C15 -73.9(4) . . . . ?
Ru P1 C10 C15 59.8(4) . . . . ?
C20 P1 C10 C11 -51.9(5) . . . . ?
C30 P1 C10 C11 58.3(5) . . . . ?
Ru P1 C10 C11 -168.1(4) . . . . ?
C15 C10 C11 C12 -60.3(6) . . . . ?
P1 C10 C11 C12 164.1(4) . . . . ?
C10 C11 C12 C13 57.1(7) . . . . ?
C11 C12 C13 C14 -54.3(7) . . . . ?
C12 C13 C14 C15 54.7(7) . . . . ?
C13 C14 C15 C10 -57.8(6) . . . . ?
C11 C10 C15 C14 60.3(6) . . . . ?
P1 C10 C15 C14 -163.8(4) . . . . ?
C10 P1 C20 C25 -57.3(4) . . . . ?
C30 P1 C20 C25 -173.8(4) . . . . ?
Ru P1 C20 C25 61.9(4) . . . . ?
C10 P1 C20 C21 176.3(4) . . . . ?
C30 P1 C20 C21 59.8(4) . . . . ?
Ru P1 C20 C21 -64.6(4) . . . . ?
C25 C20 C21 C22 56.9(6) . . . . ?
P1 C20 C21 C22 -175.5(4) . . . . ?
C20 C21 C22 C23 -56.9(6) . . . . ?
C21 C22 C23 C24 55.0(7) . . . . ?
C22 C23 C24 C25 -53.6(7) . . . . ?
C23 C24 C25 C20 54.3(6) . . . . ?
C21 C20 C25 C24 -55.7(6) . . . . ?
P1 C20 C25 C24 176.1(4) . . . . ?
C10 P1 C30 C31 56.3(5) . . . . ?
C20 P1 C30 C31 166.3(4) . . . . ?
Ru P1 C30 C31 -75.2(4) . . . . ?
C10 P1 C30 C35 -70.8(5) . . . . ?
C20 P1 C30 C35 39.3(5) . . . . ?
Ru P1 C30 C35 157.7(4) . . . . ?
C35 C30 C31 C32 -58.1(7) . . . . ?
P1 C30 C31 C32 170.6(4) . . . . ?
C30 C31 C32 C33 57.1(7) . . . . ?
C31 C32 C33 C34 -55.1(7) . . . . ?
C32 C33 C34 C35 56.1(7) . . . . ?
C33 C34 C35 C30 -57.7(7) . . . . ?
C31 C30 C35 C34 57.8(7) . . . . ?
P1 C30 C35 C34 -173.2(4) . . . . ?
C60 P2 C40 C41 73.9(5) . . . . ?
C50 P2 C40 C41 -37.1(5) . . . . ?
Ru P2 C40 C41 -154.2(4) . . . . ?
C60 P2 C40 C45 -55.0(4) . . . . ?
C50 P2 C40 C45 -166.0(4) . . . . ?
Ru P2 C40 C45 76.9(4) . . . . ?
C45 C40 C41 C43 -58.7(6) . . . . ?
P2 C40 C41 C43 171.3(4) . . . . ?
C44 C42 C43 C41 -54.9(7) . . . . ?
C40 C41 C43 C42 57.1(7) . . . . ?
C43 C42 C44 C45 54.4(7) . . . . ?
C42 C44 C45 C40 -57.2(7) . . . . ?
C41 C40 C45 C44 59.7(6) . . . . ?
P2 C40 C45 C44 -165.5(4) . . . . ?
C60 P2 C50 C51 175.5(4) . . . . ?
C40 P2 C50 C51 -67.9(4) . . . . ?
Ru P2 C50 C51 51.8(4) . . . . ?
C60 P2 C50 C55 50.1(4) . . . . ?
C40 P2 C50 C55 166.6(4) . . . . ?
Ru P2 C50 C55 -73.7(4) . . . . ?
C55 C50 C51 C52 -54.8(6) . . . . ?
P2 C50 C51 C52 177.3(4) . . . . ?
C50 C51 C52 C53 55.9(7) . . . . ?
C51 C52 C53 C54 -55.1(7) . . . . ?
C52 C53 C54 C55 55.4(7) . . . . ?
C53 C54 C55 C50 -54.8(7) . . . . ?
C51 C50 C55 C54 53.7(6) . . . . ?
P2 C50 C55 C54 178.4(4) . . . . ?
C40 P2 C60 C65 80.9(5) . . . . ?
C50 P2 C60 C65 -168.6(4) . . . . ?
Ru P2 C60 C65 -49.4(5) . . . . ?
C40 P2 C60 C61 -48.9(5) . . . . ?
C50 P2 C60 C61 61.6(5) . . . . ?
Ru P2 C60 C61 -179.3(4) . . . . ?
C65 C60 C61 C62 56.2(7) . . . . ?
P2 C60 C61 C62 -171.2(5) . . . . ?
C60 C61 C62 C63 -56.2(8) . . . . ?
C61 C62 C63 C64 55.9(8) . . . . ?
C62 C63 C64 C65 -56.1(8) . . . . ?
C61 C60 C65 C64 -56.1(7) . . . . ?
P2 C60 C65 C64 172.5(4) . . . . ?
C63 C64 C65 C60 56.5(8) . . . . ?
C80 C81 C82 C83 179.5(11) . . . . ?
C81 C82 C83 C84 177.8(13) . . . . ?
C3' Ru C3 N3 -35(17) . . . . ?
C1 Ru C3 N3 134(12) . . . . ?
P1 Ru C3 N3 -127(12) . . . . ?
P2 Ru C3 N3 34(12) . . . . ?
Cl Ru C3 N3 -35(14) . . . . ?
Cl' Ru C3 N3 -49(13) . . . . ?
C1 Ru C3' N3' 83(27) . . . . ?
C3 Ru C3' N3' -108(26) . . . . ?
P1 Ru C3' N3' -16(27) . . . . ?
P2 Ru C3' N3' -177(27) . . . . ?
Cl Ru C3' N3' -111(100) . . . . ?
Cl' Ru C3' N3' -103(26) . . . . ?
